data_4124218
loop_
_publ_author_name
'Pinkowicz, Dawid'
'Rams, Micha\/l'
'Mi\<sek, Martin'
'Kamenev, Konstantin V.'
'Tomkowiak, Hanna'
'Katrusiak, Andrzej'
'Sieklucka, Barbara'

_publ_section_title
;
 Enforcing Multifunctionality: A Pressure-Induced Spin-Crossover
 Photomagnet.
;
_journal_issue 27
_journal_name_full 'Journal of the American Chemical Society'
_journal_page_first 8795
_journal_page_last 8802
_journal_paper_doi 10.1021/jacs.5b04303
_journal_volume 137
_journal_year 2015
_chemical_formula_moiety 'C32 H32 Mn2 N24 Nb, 4(H2 O)'
_chemical_formula_sum 'C32 H40 Mn2 N24 Nb O4'
_chemical_formula_weight 1027.67
_chemical_name_systematic
; 
 ? 
;
_space_group_IT_number 88
_symmetry_cell_setting tetragonal
_symmetry_space_group_name_Hall '-I 4ad'
_symmetry_space_group_name_H-M 'I 41/a :2'
_atom_sites_solution_hydrogens geom
_atom_sites_solution_primary direct
_atom_sites_solution_secondary difmap
_audit_creation_method SHELXL-97
_cell_angle_alpha 90.00
_cell_angle_beta 90.00
_cell_angle_gamma 90.00
_cell_formula_units_Z 4
_cell_length_a 21.1568(5)
_cell_length_b 21.1568(5)
_cell_length_c 9.303(4)
_cell_measurement_pressure 1500000
_cell_measurement_temperature 296(2)
_cell_measurement_theta_max 27.26
_cell_measurement_theta_min 4.11
_cell_volume 4164.1(18)
_computing_cell_refinement 'CrysAlis (Oxford Diffraction, 2002)'
_computing_data_collection 'CrysAlis (Oxford Diffraction, 2002)'
_computing_data_reduction 'CrysAlis (Oxford Diffraction, 2002)'
_computing_molecular_graphics
;
Mercury
;
_computing_publication_material 'SHELXL-97 (Sheldrick, 1997)'
_computing_structure_refinement 'SHELXL-97 (Sheldrick, 1997)'
_computing_structure_solution 'SHELXS-97 (Sheldrick, 1997)'
_diffrn_ambient_temperature 296(2)
_diffrn_measured_fraction_theta_full 0.377
_diffrn_measured_fraction_theta_max 0.377
_diffrn_measurement_device_type 'Kuma KM4CCD \k geometry'
_diffrn_measurement_method
;
HP omega scans - for more details see:
A. Budzianowski, A. Katrusiak in High-Pressure Crystallography
(Eds.: A. Katrusiak, P. F. McMillan),
Dordrecht: Kluwer Acad. Publ., 2004 pp.157-168
;
_diffrn_radiation_monochromator graphite
_diffrn_radiation_source 'fine-focus sealed tube'
_diffrn_radiation_type MoK\a
_diffrn_radiation_wavelength 0.71073
_diffrn_reflns_av_R_equivalents 0.1211
_diffrn_reflns_av_sigmaI/netI 0.0583
_diffrn_reflns_limit_h_max 26
_diffrn_reflns_limit_h_min -26
_diffrn_reflns_limit_k_max 26
_diffrn_reflns_limit_k_min -27
_diffrn_reflns_limit_l_max 4
_diffrn_reflns_limit_l_min -4
_diffrn_reflns_number 8058
_diffrn_reflns_theta_full 27.26
_diffrn_reflns_theta_max 27.26
_diffrn_reflns_theta_min 4.11
_exptl_absorpt_coefficient_mu 0.938
_exptl_absorpt_correction_T_max 0.954
_exptl_absorpt_correction_T_min 0.688
_exptl_absorpt_correction_type numerical
_exptl_absorpt_process_details
; 
Xcalibur CCD System, CrysAlisPro Software System, version 171.37.31;
 Oxford Diffraction Poland, 2014.
;
_exptl_crystal_colour red
_exptl_crystal_density_diffrn 1.639
_exptl_crystal_density_method 'not measured'
_exptl_crystal_description prism
_exptl_crystal_F_000 2092
_exptl_crystal_size_max 0.41
_exptl_crystal_size_mid 0.36
_exptl_crystal_size_min 0.20
_refine_diff_density_max 0.407
_refine_diff_density_min -0.738
_refine_diff_density_rms 0.076
_refine_ls_extinction_method none
_refine_ls_goodness_of_fit_ref 1.057
_refine_ls_hydrogen_treatment mixed
_refine_ls_matrix_type full
_refine_ls_number_parameters 150
_refine_ls_number_reflns 881
_refine_ls_number_restraints 4
_refine_ls_restrained_S_all 1.063
_refine_ls_R_factor_all 0.0736
_refine_ls_R_factor_gt 0.0547
_refine_ls_shift/su_max 0.000
_refine_ls_shift/su_mean 0.000
_refine_ls_structure_factor_coef Fsqd
_refine_ls_weighting_details 'calc w=1/[\s^2^(Fo^2^)+(0.1000P)^2^+0.0000P] where P=(Fo^2^+2Fc^2^)/3'
_refine_ls_weighting_scheme calc
_refine_ls_wR_factor_gt 0.1205
_refine_ls_wR_factor_ref 0.1345
_reflns_number_gt 708
_reflns_number_total 881
_reflns_threshold_expression >2sigma(I)
_cod_data_source_file ja5b04303_si_005.cif
_cod_data_source_block 1.50_GPa
_cod_original_cell_volume 4164.2(18)
_cod_original_sg_symbol_H-M I4(1)/a
_cod_database_code 4124218

loop_
_symmetry_equiv_pos_as_xyz
'x, y, z'
'-x+1/2, -y, z+1/2'
'-y+3/4, x+1/4, z+1/4'
'y+3/4, -x+3/4, z+3/4'
'x+1/2, y+1/2, z+1/2'
'-x+1, -y+1/2, z+1'
'-y+5/4, x+3/4, z+3/4'
'y+5/4, -x+5/4, z+5/4'
'-x, -y, -z'
'x-1/2, y, -z-1/2'
'y-3/4, -x-1/4, -z-1/4'
'-y-3/4, x-3/4, -z-3/4'
'-x+1/2, -y+1/2, -z+1/2'
'x, y+1/2, -z'
'y-1/4, -x+1/4, -z+1/4'
'-y-1/4, x-1/4, -z-1/4'

loop_
_atom_site_label
_atom_site_type_symbol
_atom_site_fract_x
_atom_site_fract_y
_atom_site_fract_z
_atom_site_U_iso_or_equiv
_atom_site_adp_type
_atom_site_occupancy
_atom_site_symmetry_multiplicity
_atom_site_calc_flag
_atom_site_refinement_flags
O1 O 0.5600(2) 0.8706(2) 0.2011(15) 0.064(6) Uani 1 1 d D
H1A H 0.542(4) 0.861(4) 0.112(4) 0.076 Uiso 1 1 d D
H1B H 0.553(3) 0.840(3) 0.271(6) 0.076 Uiso 1 1 d D
C1 C 0.5175(2) 0.8489(2) 0.5565(14) 0.059(7) Uani 1 1 d .
C2 C 0.4406(3) 0.7620(2) 0.4337(18) 0.066(7) Uani 1 1 d .
C13 C 0.6727(3) 1.0046(3) 0.2510(17) 0.061(8) Uani 1 1 d .
H13A H 0.7007 0.9847 0.1888 0.074 Uiso 1 1 calc R
C14 C 0.6820(3) 1.0600(3) 0.3218(16) 0.062(8) Uani 1 1 d .
H14A H 0.7176 1.0857 0.3177 0.075 Uiso 1 1 calc R
C15 C 0.6279(3) 1.0705(2) 0.4009(16) 0.054(8) Uani 1 1 d .
H15A H 0.6214 1.1051 0.4607 0.065 Uiso 1 1 calc R
C23 C 0.4253(5) 1.0183(3) 0.071(2) 0.087(11) Uani 1 1 d .
H23A H 0.4196 1.0450 -0.0073 0.105 Uiso 1 1 calc R
C24 C 0.4072(4) 0.9568(3) 0.077(2) 0.076(10) Uani 1 1 d .
H24A H 0.3868 0.9330 0.0066 0.092 Uiso 1 1 calc R
C25 C 0.4252(3) 0.9391(3) 0.2038(19) 0.065(9) Uani 1 1 d .
H25A H 0.4205 0.8980 0.2372 0.078 Uiso 1 1 calc R
Mn Mn 0.5000 1.0000 0.5000 0.0499(17) Uani 1 2 d S
N1 N 0.5239(2) 0.89975(19) 0.5158(13) 0.062(6) Uani 1 1 d .
N2 N 0.4107(3) 0.7685(3) 0.3252(17) 0.071(8) Uani 1 1 d .
N11 N 0.5866(2) 1.02438(19) 0.3797(11) 0.064(6) Uani 1 1 d .
N12 N 0.6150(2) 0.9846(2) 0.2890(14) 0.053(6) Uani 1 1 d .
H12A H 0.5981 0.9501 0.2584 0.064 Uiso 1 1 calc R
N21 N 0.4517(2) 0.9863(2) 0.2844(13) 0.049(6) Uani 1 1 d .
N22 N 0.4510(3) 1.0338(2) 0.1880(17) 0.062(7) Uani 1 1 d .
H22A H 0.4664 1.0707 0.2045 0.074 Uiso 1 1 calc R
Nb Nb 0.5000 0.7500 0.6250 0.0364(13) Uani 1 4 d S

loop_
_atom_site_aniso_label
_atom_site_aniso_U_11
_atom_site_aniso_U_22
_atom_site_aniso_U_33
_atom_site_aniso_U_23
_atom_site_aniso_U_13
_atom_site_aniso_U_12
O1 0.061(3) 0.046(2) 0.08(2) 0.000(4) -0.017(4) -0.0016(18)
C1 0.034(3) 0.020(2) 0.12(2) -0.009(4) 0.009(4) 0.0002(19)
C2 0.021(3) 0.031(3) 0.15(2) 0.003(5) -0.002(5) 0.003(2)
C13 0.042(3) 0.057(4) 0.09(3) 0.011(6) 0.008(5) -0.002(3)
C14 0.042(3) 0.047(3) 0.10(3) 0.014(5) 0.002(5) -0.007(2)
C15 0.050(3) 0.036(3) 0.08(3) 0.006(4) 0.001(5) -0.010(2)
C23 0.114(7) 0.036(4) 0.11(4) 0.012(6) -0.035(10) -0.013(4)
C24 0.062(4) 0.045(4) 0.12(3) 0.008(7) -0.035(8) -0.006(3)
C25 0.044(3) 0.027(3) 0.12(3) -0.008(5) -0.006(6) -0.007(2)
Mn 0.0348(6) 0.0206(6) 0.094(5) 0.0046(8) -0.0054(10) -0.0034(4)
N1 0.050(3) 0.024(2) 0.113(18) -0.002(4) -0.007(4) -0.0016(17)
N2 0.042(3) 0.066(3) 0.11(3) -0.010(5) -0.008(5) 0.010(3)
N11 0.042(2) 0.028(2) 0.12(2) -0.008(4) -0.001(4) -0.0037(19)
N12 0.050(3) 0.038(2) 0.072(18) 0.007(4) -0.006(4) -0.008(2)
N21 0.046(3) 0.030(2) 0.071(19) 0.008(4) -0.001(4) 0.0012(18)
N22 0.076(4) 0.029(3) 0.08(2) 0.001(4) -0.006(6) -0.009(2)
Nb 0.0184(4) 0.0184(4) 0.072(4) 0.000 0.000 0.000

loop_
_atom_type_symbol
_atom_type_description
_atom_type_scat_dispersion_real
_atom_type_scat_dispersion_imag
_atom_type_scat_source
C C 0.0033 0.0016 'International Tables Vol C Tables 4.2.6.8 and 6.1.1.4'
H H 0.0000 0.0000 'International Tables Vol C Tables 4.2.6.8 and 6.1.1.4'
N N 0.0061 0.0033 'International Tables Vol C Tables 4.2.6.8 and 6.1.1.4'
O O 0.0106 0.0060 'International Tables Vol C Tables 4.2.6.8 and 6.1.1.4'
Mn Mn 0.3368 0.7283 'International Tables Vol C Tables 4.2.6.8 and 6.1.1.4'
Nb Nb -2.0727 0.6215 'International Tables Vol C Tables 4.2.6.8 and 6.1.1.4'

loop_
_geom_angle_atom_site_label_1
_geom_angle_atom_site_label_2
_geom_angle_atom_site_label_3
_geom_angle
_geom_angle_site_symmetry_1
_geom_angle_site_symmetry_3
N1 C1 Nb 176.2(8) . .
N2 C2 Nb 176.9(10) . .
N12 C13 C14 106.1(8) . .
C13 C14 C15 106.1(6) . .
N11 C15 C14 110.4(8) . .
N22 C23 C24 109.8(16) . .
C25 C24 C23 103.2(14) . .
C24 C25 N21 114.2(8) . .
N1 Mn N1 180.000(1) . 9_676
N1 Mn N11 86.1(2) . 9_676
N1 Mn N11 93.9(2) 9_676 9_676
N1 Mn N11 93.9(2) . .
N1 Mn N11 86.1(2) 9_676 .
N11 Mn N11 180.0(2) 9_676 .
N1 Mn N21 92.3(3) . .
N1 Mn N21 87.7(3) 9_676 .
N11 Mn N21 92.5(3) 9_676 .
N11 Mn N21 87.5(3) . .
N1 Mn N21 87.7(3) . 9_676
N1 Mn N21 92.3(3) 9_676 9_676
N11 Mn N21 87.5(3) 9_676 9_676
N11 Mn N21 92.5(3) . 9_676
N21 Mn N21 180.000(3) . 9_676
C1 N1 Mn 154.7(7) . .
C15 N11 N12 105.2(6) . .
C15 N11 Mn 130.1(7) . .
N12 N11 Mn 123.1(3) . .
N11 N12 C13 112.1(6) . .
N22 N21 C25 100.1(11) . .
N22 N21 Mn 119.9(6) . .
C25 N21 Mn 139.6(7) . .
C23 N22 N21 112.7(8) . .
C2 Nb C2 131.1(4) 15_566 .
C2 Nb C2 71.6(6) 15_566 12_767
C2 Nb C2 131.1(4) . 12_767
C2 Nb C2 131.1(4) 15_566 6_564
C2 Nb C2 71.6(6) . 6_564
C2 Nb C2 131.1(4) 12_767 6_564
C2 Nb C1 77.3(3) 15_566 12_767
C2 Nb C1 70.9(4) . 12_767
C2 Nb C1 75.7(3) 12_767 12_767
C2 Nb C1 142.5(4) 6_564 12_767
C2 Nb C1 142.5(4) 15_566 6_564
C2 Nb C1 77.3(3) . 6_564
C2 Nb C1 70.9(4) 12_767 6_564
C2 Nb C1 75.7(3) 6_564 6_564
C1 Nb C1 94.74(19) 12_767 6_564
C2 Nb C1 70.9(4) 15_566 .
C2 Nb C1 75.7(3) . .
C2 Nb C1 142.5(4) 12_767 .
C2 Nb C1 77.3(3) 6_564 .
C1 Nb C1 94.74(19) 12_767 .
C1 Nb C1 146.6(7) 6_564 .
C2 Nb C1 75.7(3) 15_566 15_566
C2 Nb C1 142.5(4) . 15_566
C2 Nb C1 77.3(3) 12_767 15_566
C2 Nb C1 70.9(4) 6_564 15_566
C1 Nb C1 146.6(7) 12_767 15_566
C1 Nb C1 94.74(19) 6_564 15_566
C1 Nb C1 94.74(19) . 15_566

loop_
_geom_bond_atom_site_label_1
_geom_bond_atom_site_label_2
_geom_bond_distance
_geom_bond_site_symmetry_2
C1 N1 1.148(8) .
C1 Nb 2.219(6) .
C2 N2 1.199(19) .
C2 Nb 2.194(14) .
C13 N12 1.340(9) .
C13 C14 1.359(13) .
C14 C15 1.378(13) .
C15 N11 1.325(7) .
C23 N22 1.26(2) .
C23 C24 1.359(10) .
C24 C25 1.30(2) .
C25 N21 1.368(13) .
Mn N1 2.185(4) .
Mn N1 2.185(4) 9_676
Mn N11 2.209(6) 9_676
Mn N11 2.209(6) .
Mn N21 2.270(11) .
Mn N21 2.270(11) 9_676
N11 N12 1.334(11) .
N21 N22 1.347(15) .
Nb C2 2.194(14) 15_566
Nb C2 2.194(14) 12_767
Nb C2 2.194(14) 6_564
Nb C1 2.219(6) 12_767
Nb C1 2.219(6) 6_564
Nb C1 2.219(6) 15_566
